data_7059396
loop_
_publ_author_name
'Bai, Ru'
'Chen, Lanhua'
'Zhang, Yugang'
'Chen, Long'
'Diwu, Juan'
'Wang, Xiao-Feng'

_publ_section_title
;
 The presence of mixed-valent silver in the uranyl phenylenediphosphonate
 framework
;
_journal_issue 15
_journal_name_full 'New Journal of Chemistry'
_journal_page_first 6037
_journal_page_last 6041
_journal_paper_doi 10.1039/D0NJ00573H
_journal_volume 44
_journal_year 2020
_chemical_formula_moiety Ag2.7[(UO2)6Ag8[(C6H5(PO3)2]2[(C6H5(PO3)(PO3H)]4]
_chemical_formula_sum 'C36 H26 Ag10.7 O48 P12 U6'
_chemical_formula_weight 4180.60
_chemical_melting_point ?
_space_group_crystal_system triclinic
_space_group_IT_number 2
_space_group_name_Hall '-P 1'
_space_group_name_H-M_alt 'P -1'
_atom_sites_solution_hydrogens geom
_audit_creation_method SHELXL-2017/1
_audit_update_record
;
2020-03-04 deposited with the CCDC.	2020-03-10 downloaded from the CCDC.
;
_cell_angle_alpha 72.036(2)
_cell_angle_beta 74.699(2)
_cell_angle_gamma 86.000(2)
_cell_formula_units_Z 1
_cell_length_a 10.5855(9)
_cell_length_b 12.1032(10)
_cell_length_c 15.3446(13)
_cell_measurement_reflns_used 7956
_cell_measurement_temperature 298(2)
_cell_measurement_theta_max 27.649
_cell_measurement_theta_min 2.683
_cell_volume 1803.7(3)
_computing_cell_refinement 'Bruker SAINT'
_computing_data_collection 'Bruker APEX2'
_computing_data_reduction 'Bruker SAINT'
_computing_molecular_graphics 'Bruker SHELXTL'
_computing_publication_material 'Bruker SHELXTL'
_computing_structure_refinement 'SHELXL-2017/1 (Sheldrick, 2017)'
_computing_structure_solution 'SHELXS-97 (Sheldrick 2008)'
_diffrn_ambient_temperature 298(2)
_diffrn_measured_fraction_theta_full 0.999
_diffrn_measured_fraction_theta_max 0.995
_diffrn_measurement_device_type graphite
_diffrn_measurement_method BRUKER
_diffrn_radiation_type MoK\a
_diffrn_radiation_wavelength 0.71073
_diffrn_reflns_av_R_equivalents 0.0429
_diffrn_reflns_av_unetI/netI 0.0253
_diffrn_reflns_Laue_measured_fraction_full 0.999
_diffrn_reflns_Laue_measured_fraction_max 0.995
_diffrn_reflns_limit_h_max 13
_diffrn_reflns_limit_h_min -13
_diffrn_reflns_limit_k_max 15
_diffrn_reflns_limit_k_min -15
_diffrn_reflns_limit_l_max 19
_diffrn_reflns_limit_l_min -20
_diffrn_reflns_number 64039
_diffrn_reflns_point_group_measured_fraction_full 0.999
_diffrn_reflns_point_group_measured_fraction_max 0.995
_diffrn_reflns_theta_full 25.242
_diffrn_reflns_theta_max 27.649
_diffrn_reflns_theta_min 2.683
_diffrn_source 'sealed tube'
_exptl_absorpt_coefficient_mu 16.613
_exptl_absorpt_correction_type multi-scan
_exptl_absorpt_process_details 'SADABS, BRUKER'
_exptl_crystal_colour 'dark blue'
_exptl_crystal_density_diffrn 3.849
_exptl_crystal_density_meas ?
_exptl_crystal_density_method 'not measured'
_exptl_crystal_description lamellar
_exptl_crystal_F_000 1861
_exptl_crystal_size_max 0.13
_exptl_crystal_size_mid 0.07
_exptl_crystal_size_min 0.03
_exptl_transmission_factor_max 0.608
_exptl_transmission_factor_min 0.258
_refine_diff_density_max 3.666
_refine_diff_density_min -3.497
_refine_diff_density_rms 0.239
_refine_ls_extinction_coef 0.00046(6)
_refine_ls_extinction_expression Fc^*^=kFc[1+0.001xFc^2^\l^3^/sin(2\q)]^-1/4^
_refine_ls_extinction_method 'SHELXL-2017/1 (Sheldrick 2017)'
_refine_ls_goodness_of_fit_ref 1.045
_refine_ls_hydrogen_treatment constr
_refine_ls_matrix_type full
_refine_ls_number_parameters 587
_refine_ls_number_reflns 8376
_refine_ls_number_restraints 384
_refine_ls_restrained_S_all 1.063
_refine_ls_R_factor_all 0.0302
_refine_ls_R_factor_gt 0.0284
_refine_ls_shift/su_max 0.020
_refine_ls_shift/su_mean 0.001
_refine_ls_structure_factor_coef Fsqd
_refine_ls_weighting_details 'w=1/[\s^2^(Fo^2^)+(0.0466P)^2^+14.2242P] where P=(Fo^2^+2Fc^2^)/3'
_refine_ls_weighting_scheme calc
_refine_ls_wR_factor_gt 0.0792
_refine_ls_wR_factor_ref 0.0805
_reflns_Friedel_coverage 0.000
_reflns_number_gt 7956
_reflns_number_total 8376
_reflns_threshold_expression 'I > 2\s(I)'
_cod_data_source_file d0nj00573h2.cif
_cod_data_source_block save
_cod_depositor_comments
;
The following automatic conversions were performed:

data item '_chemical_melting_point' value 'N/A' was changed to '?' --
the value is undefined or not given.

data item '_exptl_absorpt_correction_type' value 'MULTI-SCAN' was
changed to 'multi-scan' in accordance with the
/home/data/users/saulius/crontab/automatic-downloads/rss-feeds/RSC/lib/dictionaries/cif_core.dic
dictionary named 'cif_core.dic' version 2.4.2 last updated on
2011-04-26.

data item '_exptl_crystal_density_meas' value 'N/A' was changed to
'?' -- the value is perceived as not measured.

Automatic conversion script
Id: cif_fix_values 7556 2019-12-06 15:28:31Z antanas 

 Adding full bibliography for 7059396.cif.

 Adding full bibliography for 7059396.cif.
;
_cod_original_formula_sum 'C36 H26 Ag10.70 O48 P12 U6'
_cod_database_code 7059396
_shelx_shelxl_version_number 2017/1
_shelx_space_group_comment
;
The symmetry employed for this shelxl refinement is uniquely defined
by the following loop, which should always be used as a source of
symmetry information in preference to the above space-group names.
They are only intended as comments.
;

loop_
_space_group_symop_operation_xyz
'x, y, z'
'-x, -y, -z'

loop_
_atom_site_label
_atom_site_type_symbol
_atom_site_fract_x
_atom_site_fract_y
_atom_site_fract_z
_atom_site_U_iso_or_equiv
_atom_site_adp_type
_atom_site_occupancy
_atom_site_site_symmetry_order
_atom_site_calc_flag
_atom_site_refinement_flags_posn
_atom_site_refinement_flags_adp
_atom_site_refinement_flags_occupancy
_atom_site_disorder_assembly
_atom_site_disorder_group
U1 U 0.42414(2) 1.00850(2) 0.34491(2) 0.01198(7) Uani 1 1 d . U . . .
U2 U 1.32391(2) 0.49724(2) 0.34984(2) 0.01426(7) Uani 1 1 d . U . . .
U3 U 0.90583(2) 0.79087(2) 0.24128(2) 0.01415(7) Uani 1 1 d . U . . .
Ag4 Ag 1.01060(6) 0.65015(5) 0.45905(4) 0.03048(13) Uani 0.94 1 d . U P . .
Ag3 Ag 0.68028(6) 0.50620(5) 0.36586(5) 0.03756(15) Uani 1 1 d . U . . .
Ag2 Ag 0.34990(6) 1.16949(6) 0.52720(4) 0.04329(17) Uani 1 1 d . U . . .
Ag1 Ag 0.97455(7) 0.02983(6) 0.59980(6) 0.05161(18) Uani 1 1 d . U . . .
P3 P 0.55508(14) 0.74556(12) 0.27070(12) 0.0159(3) Uani 1 1 d . U . . .
P6 P 0.57995(15) 1.27719(13) 0.32522(11) 0.0187(3) Uani 1 1 d . U . . .
P5 P 0.78291(14) 1.05736(13) 0.27270(12) 0.0189(3) Uani 1 1 d . U . . .
P2 P 0.98974(15) 0.48483(13) 0.32812(12) 0.0188(3) Uani 1 1 d . U . . .
P1 P 1.15398(15) 0.22046(12) 0.38778(11) 0.0168(3) Uani 1 1 d . U . . .
O11 O 0.2517(4) 0.6909(4) 0.3510(3) 0.0192(8) Uani 1 1 d . U . . .
O7 O 0.5031(4) 0.8185(4) 0.3374(3) 0.0222(9) Uani 1 1 d . U . . .
O10 O 0.1038(4) 0.8231(4) 0.2609(4) 0.0268(10) Uani 1 1 d . U . . .
O22 O 1.3272(5) 0.4660(4) 0.4709(3) 0.0262(10) Uani 1 1 d . U . . .
O20 O 0.3891(5) 0.9399(4) 0.4691(3) 0.0239(9) Uani 1 1 d . U . . .
O24 O 0.8424(5) 0.7632(5) 0.3671(4) 0.0314(11) Uani 1 1 d . U . . .
O8 O 0.7034(4) 0.7520(4) 0.2348(4) 0.0279(10) Uani 1 1 d . U . . .
O2 O 1.2225(4) 0.1063(4) 0.3819(3) 0.0210(9) Uani 1 1 d . U . . .
O23 O 0.9677(5) 0.8187(4) 0.1174(4) 0.0290(10) Uani 1 1 d . U . . .
O12 O 0.2496(4) 0.9044(4) 0.3296(3) 0.0218(9) Uani 1 1 d . U . . .
O9 O 0.5123(4) 0.6183(4) 0.3200(3) 0.0205(9) Uani 1 1 d . U . . .
O1 O 1.0262(5) 0.1959(4) 0.4672(3) 0.0265(10) Uani 1 1 d . U . . .
O6 O 1.0913(4) 0.4990(4) 0.3795(3) 0.0213(9) Uani 1 1 d . U . . .
O15 O 0.6532(4) 1.0004(4) 0.3346(3) 0.0213(9) Uani 1 1 d . U . . .
O16 O 0.4836(4) 1.1750(3) 0.3715(3) 0.0183(8) Uani 1 1 d . U . . .
O3 O 1.2432(5) 0.3033(4) 0.4024(4) 0.0237(9) Uani 1 1 d . U . . .
O21 O 1.3261(6) 0.5311(5) 0.2296(4) 0.0353(12) Uani 1 1 d . U . . .
O19 O 0.4591(5) 1.0759(4) 0.2219(3) 0.0248(10) Uani 1 1 d . U . . .
O5 O 0.9613(6) 0.6025(4) 0.2634(4) 0.0352(12) Uani 1 1 d . U . . .
O14 O 0.8639(5) 0.9815(4) 0.2164(4) 0.0339(12) Uani 1 1 d . U . . .
O4 O 0.8683(5) 0.4286(5) 0.4000(4) 0.0323(11) Uani 1 1 d . U . . .
O13 O 0.8632(5) 1.0858(5) 0.3336(4) 0.0376(12) Uani 1 1 d . U . . .
C8 C 0.3581(6) 0.8301(5) 0.1745(5) 0.0202(12) Uani 1 1 d . U . . .
C9 C 0.3206(7) 0.8718(7) 0.0900(5) 0.0330(16) Uani 1 1 d . U . . .
H9A H 0.234392 0.894639 0.092075 0.040 Uiso 1 1 calc R U . . .
C7 C 0.4910(6) 0.7988(5) 0.1683(5) 0.0209(12) Uani 1 1 d . U . . .
C14 C 0.6659(6) 1.2777(5) 0.2070(5) 0.0204(12) Uani 1 1 d . U . . .
C13 C 0.7523(6) 1.1900(5) 0.1871(5) 0.0224(12) Uani 1 1 d . U . . .
C1 C 1.1144(6) 0.2874(5) 0.2752(4) 0.0195(12) Uani 1 1 d . U . . .
C2 C 1.0524(6) 0.3955(5) 0.2503(5) 0.0216(12) Uani 1 1 d . U . . .
C15 C 0.6455(8) 1.3741(7) 0.1327(5) 0.0350(16) Uani 1 1 d . U . . .
H15A H 0.587624 1.431662 0.146089 0.042 Uiso 1 1 calc R U . . .
C3 C 1.0290(8) 0.4367(7) 0.1609(6) 0.0371(17) Uani 1 1 d . U . . .
H3A H 0.989369 0.508368 0.143555 0.045 Uiso 1 1 calc R U . . .
C5 C 1.1263(9) 0.2694(8) 0.1206(6) 0.0404(18) Uani 1 1 d . U . . .
H5A H 1.153139 0.228007 0.077075 0.049 Uiso 1 1 calc R U . . .
C18 C 0.8190(8) 1.2042(6) 0.0916(6) 0.0348(16) Uani 1 1 d . U . . .
H18A H 0.878282 1.148286 0.076677 0.042 Uiso 1 1 calc R U . . .
C4 C 1.0635(10) 0.3730(8) 0.0969(6) 0.045(2) Uani 1 1 d . U . . .
H4A H 1.044138 0.400547 0.038267 0.054 Uiso 1 1 calc R U . . .
C6 C 1.1495(7) 0.2271(6) 0.2081(5) 0.0303(15) Uani 1 1 d . U . . .
H6A H 1.190146 0.155589 0.223731 0.036 Uiso 1 1 calc R U . . .
C12 C 0.5776(8) 0.8074(8) 0.0813(6) 0.0391(17) Uani 1 1 d . U . . .
H12A H 0.664324 0.785923 0.078357 0.047 Uiso 1 1 calc R U . . .
C10 C 0.4074(9) 0.8806(9) 0.0028(6) 0.046(2) Uani 1 1 d . U . . .
H10A H 0.378784 0.908459 -0.052303 0.056 Uiso 1 1 calc R U . . .
C16 C 0.7113(10) 1.3836(8) 0.0396(6) 0.047(2) Uani 1 1 d . U . . .
H16A H 0.696901 1.446887 -0.009403 0.057 Uiso 1 1 calc R U . . .
C17 C 0.7980(10) 1.2992(8) 0.0202(6) 0.045(2) Uani 1 1 d . U . . .
H17A H 0.843032 1.306417 -0.042233 0.054 Uiso 1 1 calc R U . . .
C11 C 0.5359(9) 0.8482(9) -0.0026(6) 0.049(2) Uani 1 1 d . U . . .
H11A H 0.594152 0.853196 -0.060908 0.059 Uiso 1 1 calc R U . . .
O17B O 0.5197(13) 1.3877(8) 0.3303(13) 0.024(3) Uani 0.63(5) 1 d . U P A 1
O17A O 0.490(2) 1.3931(12) 0.3007(17) 0.017(5) Uani 0.37(5) 1 d . U P A 2
O18B O 0.658(2) 1.296(2) 0.3826(11) 0.025(5) Uani 0.37(4) 1 d . U P A 1
O18A O 0.6999(13) 1.2559(12) 0.3732(7) 0.026(3) Uani 0.63(4) 1 d . U P A 2
Ag6A Ag 0.8374(2) 1.1996(2) 0.4237(3) 0.0525(10) Uani 0.414(5) 1 d . U P A 1
Ag6C Ag 0.8728(16) 1.2324(14) 0.3697(18) 0.037(5) Uani 0.053(5) 1 d . U P A 2
Ag5 Ag 0.2874(18) 0.7274(6) 0.4870(4) 0.026(2) Uani 0.248(16) 1 d . U P B 3
Ag7 Ag 0.601(3) 1.3152(8) 0.5263(5) 0.028(3) Uani 0.177(16) 1 d . U P C 4
Ag9 Ag 0.649(3) 1.2991(13) 0.5240(6) 0.030(3) Uani 0.198(15) 1 d . U P D 5
Ag8 Ag 0.7643(15) 1.2522(8) 0.5040(4) 0.0339(18) Uani 0.253(15) 1 d . U P E 6
Ag10 Ag 0.459(3) 0.6700(14) 0.4764(9) 0.047(5) Uani 0.070(7) 1 d . U P F 7
P4 P 0.23622(13) 0.81201(12) 0.28351(11) 0.0142(3) Uani 1 1 d . U . . .

loop_
_atom_site_aniso_label
_atom_site_aniso_U_11
_atom_site_aniso_U_22
_atom_site_aniso_U_33
_atom_site_aniso_U_23
_atom_site_aniso_U_13
_atom_site_aniso_U_12
U1 0.01189(10) 0.00861(10) 0.01671(11) -0.00422(7) -0.00550(8) 0.00077(7)
U2 0.01335(11) 0.01005(10) 0.02123(12) -0.00716(8) -0.00477(8) 0.00061(7)
U3 0.00900(10) 0.01298(11) 0.02194(12) -0.00585(8) -0.00614(8) 0.00186(7)
Ag4 0.0419(3) 0.0246(3) 0.0248(3) -0.0111(2) -0.0056(2) 0.0071(2)
Ag3 0.0269(3) 0.0303(3) 0.0659(4) -0.0173(3) -0.0287(3) 0.0110(2)
Ag2 0.0419(3) 0.0549(4) 0.0221(3) -0.0036(3) -0.0049(2) 0.0220(3)
Ag1 0.0432(4) 0.0375(3) 0.0625(5) -0.0033(3) -0.0091(3) 0.0053(3)
P3 0.0098(6) 0.0121(6) 0.0295(8) -0.0087(6) -0.0091(6) 0.0025(5)
P6 0.0195(7) 0.0152(7) 0.0224(7) -0.0099(6) -0.0010(6) -0.0049(5)
P5 0.0115(6) 0.0139(7) 0.0329(8) -0.0111(6) -0.0042(6) 0.0019(5)
P2 0.0157(7) 0.0141(7) 0.0314(8) -0.0096(6) -0.0119(6) 0.0041(5)
P1 0.0168(7) 0.0112(6) 0.0235(7) -0.0063(6) -0.0062(6) 0.0020(5)
O11 0.0196(19) 0.0126(18) 0.025(2) -0.0060(15) -0.0046(16) 0.0004(15)
O7 0.022(2) 0.0161(19) 0.034(2) -0.0124(17) -0.0119(17) 0.0031(16)
O10 0.0126(18) 0.027(2) 0.046(3) -0.0134(19) -0.0148(18) 0.0022(16)
O22 0.033(2) 0.023(2) 0.024(2) -0.0071(18) -0.0096(19) -0.0005(19)
O20 0.029(2) 0.027(2) 0.016(2) -0.0061(17) -0.0063(18) -0.0001(18)
O24 0.030(2) 0.038(3) 0.022(2) -0.0019(19) -0.0077(18) -0.001(2)
O8 0.0130(19) 0.031(2) 0.044(3) -0.014(2) -0.0116(18) 0.0018(17)
O2 0.0187(19) 0.0150(18) 0.033(2) -0.0112(17) -0.0094(17) 0.0024(15)
O23 0.029(2) 0.028(2) 0.027(2) -0.008(2) -0.0030(19) 0.0048(19)
O12 0.0169(19) 0.0177(19) 0.037(2) -0.0160(17) -0.0072(17) -0.0010(15)
O9 0.0162(18) 0.0119(18) 0.036(2) -0.0065(16) -0.0118(17) 0.0027(14)
O1 0.023(2) 0.028(2) 0.027(2) -0.0090(18) -0.0041(17) 0.0045(17)
O6 0.0164(18) 0.022(2) 0.031(2) -0.0119(17) -0.0109(17) -0.0004(15)
O15 0.0123(18) 0.0184(19) 0.030(2) -0.0035(17) -0.0046(16) -0.0009(15)
O16 0.0159(18) 0.0131(18) 0.025(2) -0.0065(15) -0.0031(16) -0.0014(14)
O3 0.025(2) 0.0154(19) 0.035(2) -0.0088(17) -0.0123(18) 0.0004(16)
O21 0.049(3) 0.035(3) 0.024(2) -0.008(2) -0.011(2) -0.010(2)
O19 0.027(2) 0.031(2) 0.016(2) -0.0073(18) -0.0032(17) -0.0022(19)
O5 0.043(3) 0.020(2) 0.048(3) -0.009(2) -0.024(2) 0.0090(19)
O14 0.035(2) 0.024(2) 0.037(3) -0.012(2) -0.001(2) 0.0121(19)
O4 0.024(2) 0.034(2) 0.041(3) -0.015(2) -0.007(2) 0.0010(19)
O13 0.031(2) 0.041(3) 0.046(3) -0.013(2) -0.017(2) -0.009(2)
C8 0.018(2) 0.019(2) 0.023(3) -0.006(2) -0.007(2) -0.003(2)
C9 0.028(3) 0.041(3) 0.029(3) -0.005(3) -0.014(2) 0.002(3)
C7 0.017(2) 0.022(3) 0.024(3) -0.006(2) -0.005(2) -0.002(2)
C14 0.020(2) 0.016(2) 0.024(3) -0.007(2) -0.003(2) 0.000(2)
C13 0.021(3) 0.018(2) 0.028(3) -0.010(2) 0.000(2) -0.002(2)
C1 0.021(3) 0.017(2) 0.022(3) -0.006(2) -0.007(2) 0.001(2)
C2 0.023(3) 0.017(2) 0.027(3) -0.007(2) -0.010(2) -0.001(2)
C15 0.041(3) 0.030(3) 0.030(3) -0.008(3) -0.007(3) 0.009(3)
C3 0.043(3) 0.031(3) 0.036(3) -0.005(3) -0.016(3) 0.004(3)
C5 0.047(4) 0.047(4) 0.032(3) -0.018(3) -0.012(3) 0.005(3)
C18 0.035(3) 0.026(3) 0.036(3) -0.012(3) 0.008(3) -0.001(3)
C4 0.057(4) 0.048(4) 0.034(3) -0.011(3) -0.020(3) 0.005(3)
C6 0.033(3) 0.028(3) 0.030(3) -0.012(2) -0.008(2) 0.005(2)
C12 0.031(3) 0.050(4) 0.035(3) -0.012(3) -0.007(3) 0.003(3)
C10 0.047(4) 0.062(4) 0.031(3) -0.009(3) -0.017(3) -0.004(3)
C16 0.055(4) 0.040(3) 0.037(3) -0.005(3) -0.007(3) 0.004(3)
C17 0.056(4) 0.041(4) 0.030(3) -0.011(3) 0.002(3) -0.002(3)
C11 0.046(4) 0.063(4) 0.034(3) -0.012(3) -0.006(3) 0.001(3)
O17B 0.024(4) 0.017(3) 0.031(5) -0.010(3) -0.005(3) 0.001(3)
O17A 0.018(6) 0.011(5) 0.019(6) -0.007(4) 0.000(4) 0.005(3)
O18B 0.022(6) 0.027(7) 0.028(6) -0.010(4) -0.009(4) -0.003(4)
O18A 0.024(4) 0.028(5) 0.030(4) -0.009(3) -0.012(3) -0.003(3)
Ag6A 0.0429(12) 0.0516(12) 0.081(2) -0.0288(14) -0.0354(13) 0.0025(9)
Ag6C 0.038(6) 0.029(6) 0.054(7) -0.023(4) -0.018(4) 0.001(3)
Ag5 0.032(5) 0.026(2) 0.0232(16) -0.0041(12) -0.015(2) -0.004(3)
Ag7 0.034(6) 0.033(2) 0.0163(18) -0.0099(14) -0.002(3) 0.006(3)
Ag9 0.032(6) 0.036(3) 0.024(2) -0.0072(19) -0.012(3) -0.002(3)
Ag8 0.039(4) 0.037(2) 0.0266(15) -0.0010(13) -0.0174(19) -0.012(2)
Ag10 0.050(7) 0.051(5) 0.036(5) -0.010(3) -0.008(4) 0.007(4)
P4 0.0093(6) 0.0104(6) 0.0260(8) -0.0077(5) -0.0078(5) 0.0012(5)

loop_
_atom_type_symbol
_atom_type_description
_atom_type_scat_dispersion_real
_atom_type_scat_dispersion_imag
_atom_type_scat_source
C C 0.0033 0.0016 'International Tables Vol C Tables 4.2.6.8 and 6.1.1.4'
H H 0.0000 0.0000 'International Tables Vol C Tables 4.2.6.8 and 6.1.1.4'
O O 0.0106 0.0060 'International Tables Vol C Tables 4.2.6.8 and 6.1.1.4'
P P 0.1023 0.0942 'International Tables Vol C Tables 4.2.6.8 and 6.1.1.4'
Ag Ag -0.8971 1.1015 'International Tables Vol C Tables 4.2.6.8 and 6.1.1.4'
U U -9.6767 9.6646 'International Tables Vol C Tables 4.2.6.8 and 6.1.1.4'

loop_
_geom_angle_atom_site_label_1
_geom_angle_atom_site_label_2
_geom_angle_atom_site_label_3
_geom_angle
_geom_angle_site_symmetry_1
_geom_angle_site_symmetry_3
_geom_angle_publ_flag
O19 U1 O20 179.8(2) . . ?
O19 U1 O16 92.10(19) . . ?
O20 U1 O16 88.07(19) . . ?
O19 U1 O15 89.38(19) . . ?
O20 U1 O15 90.53(19) . . ?
O16 U1 O15 71.94(15) . . ?
O19 U1 O2 95.7(2) . 1_465 ?
O20 U1 O2 84.50(19) . 1_465 ?
O16 U1 O2 75.53(14) . 1_465 ?
O15 U1 O2 147.23(15) . 1_465 ?
O19 U1 O12 87.8(2) . . ?
O20 U1 O12 92.19(19) . . ?
O16 U1 O12 145.99(14) . . ?
O15 U1 O12 142.02(15) . . ?
O2 U1 O12 70.66(14) 1_465 . ?
O19 U1 O7 96.5(2) . . ?
O20 U1 O7 83.31(19) . . ?
O16 U1 O7 141.74(15) . . ?
O15 U1 O7 70.94(15) . . ?
O2 U1 O7 139.89(15) 1_465 . ?
O12 U1 O7 71.79(14) . . ?
O19 U1 Ag5 130.96(17) . . ?
O20 U1 Ag5 48.88(16) . . ?
O16 U1 Ag5 136.75(14) . . ?
O15 U1 Ag5 107.2(3) . . ?
O2 U1 Ag5 93.7(3) 1_465 . ?
O12 U1 Ag5 50.9(2) . . ?
O7 U1 Ag5 50.7(3) . . ?
O19 U1 Ag8 131.57(18) . 2_676 ?
O20 U1 Ag8 48.31(17) . 2_676 ?
O16 U1 Ag8 133.78(18) . 2_676 ?
O15 U1 Ag8 115.7(3) . 2_676 ?
O2 U1 Ag8 84.5(3) 1_465 2_676 ?
O12 U1 Ag8 46.57(17) . 2_676 ?
O7 U1 Ag8 59.2(3) . 2_676 ?
O19 U1 Ag2 125.68(16) . 2_676 ?
O20 U1 Ag2 54.16(15) . 2_676 ?
O16 U1 Ag2 91.76(11) . 2_676 ?
O15 U1 Ag2 41.59(11) . 2_676 ?
O2 U1 Ag2 137.44(11) 1_465 2_676 ?
O12 U1 Ag2 115.66(11) . 2_676 ?
O7 U1 Ag2 53.45(11) . 2_676 ?
O19 U1 Ag9 128.4(2) . 2_676 ?
O20 U1 Ag9 51.4(2) . 2_676 ?
O16 U1 Ag9 138.49(15) . 2_676 ?
O15 U1 Ag9 96.7(5) . 2_676 ?
O2 U1 Ag9 105.1(5) 1_465 2_676 ?
O12 U1 Ag9 57.4(3) . 2_676 ?
O7 U1 Ag9 40.4(4) . 2_676 ?
Ag2 U1 Ag9 59.2(4) 2_676 2_676 ?
O21 U2 O22 177.8(2) . . ?
O21 U2 O17A 79.1(8) . 1_645 ?
O22 U2 O17A 100.2(8) . 1_645 ?
O21 U2 O3 98.8(2) . . ?
O22 U2 O3 82.92(19) . . ?
O17A U2 O3 74.3(4) 1_645 . ?
O21 U2 O6 86.0(2) . . ?
O22 U2 O6 95.8(2) . . ?
O17A U2 O6 139.1(7) 1_645 . ?
O3 U2 O6 70.69(15) . . ?
O21 U2 O17B 92.4(5) . 1_645 ?
O22 U2 O17B 86.7(5) . 1_645 ?
O3 U2 O17B 77.4(2) . 1_645 ?
O6 U2 O17B 147.4(3) . 1_645 ?
O21 U2 O11 90.9(2) . 1_655 ?
O22 U2 O11 88.49(19) . 1_655 ?
O3 U2 O11 140.73(15) . 1_655 ?
O6 U2 O11 72.19(14) . 1_655 ?
O17B U2 O11 140.4(3) 1_645 1_655 ?
O21 U2 O9 94.3(2) . 1_655 ?
O22 U2 O9 83.57(19) . 1_655 ?
O3 U2 O9 144.98(15) . 1_655 ?
O6 U2 O9 142.93(14) . 1_655 ?
O17B U2 O9 69.7(3) 1_645 1_655 ?
O11 U2 O9 70.74(14) 1_655 1_655 ?
O21 U2 Ag7 128.5(2) . 2_776 ?
O22 U2 Ag7 49.9(2) . 2_776 ?
O3 U2 Ag7 132.50(16) . 2_776 ?
O6 U2 Ag7 105.0(4) . 2_776 ?
O17B U2 Ag7 101.3(6) 1_645 2_776 ?
O11 U2 Ag7 48.8(4) 1_655 2_776 ?
O9 U2 Ag7 47.8(3) 1_655 2_776 ?
O21 U2 Ag9 126.8(2) . 2_776 ?
O22 U2 Ag9 51.8(2) . 2_776 ?
O3 U2 Ag9 132.37(16) . 2_776 ?
O6 U2 Ag9 97.0(5) . 2_776 ?
O17B U2 Ag9 109.7(6) 1_645 2_776 ?
O11 U2 Ag9 42.0(4) 1_655 2_776 ?
O9 U2 Ag9 54.0(4) 1_655 2_776 ?
O23 U3 O24 179.7(2) . . ?
O23 U3 O14 89.0(2) . . ?
O24 U3 O14 90.8(2) . . ?
O23 U3 O5 89.8(2) . . ?
O24 U3 O5 90.5(2) . . ?
O14 U3 O5 176.4(2) . . ?
O23 U3 O8 91.7(2) . . ?
O24 U3 O8 88.2(2) . . ?
O14 U3 O8 92.41(19) . . ?
O5 U3 O8 90.95(19) . . ?
O23 U3 O10 92.8(2) . 1_655 ?
O24 U3 O10 87.3(2) . 1_655 ?
O14 U3 O10 88.85(19) . 1_655 ?
O5 U3 O10 87.88(18) . 1_655 ?
O8 U3 O10 175.29(19) . 1_655 ?
O23 U3 Ag4 138.73(16) . . ?
O24 U3 Ag4 41.54(17) . . ?
O14 U3 Ag4 114.21(15) . . ?
O5 U3 Ag4 64.93(14) . . ?
O8 U3 Ag4 119.16(14) . . ?
O10 U3 Ag4 56.28(13) 1_655 . ?
O1 Ag4 O6 169.54(15) 2_766 . ?
O1 Ag4 O6 90.13(15) 2_766 2_766 ?
O6 Ag4 O6 93.81(15) . 2_766 ?
O1 Ag4 Ag8 60.3(3) 2_766 2_776 ?
O6 Ag4 Ag8 109.3(3) . 2_776 ?
O6 Ag4 Ag8 102.77(13) 2_766 2_776 ?
O1 Ag4 Ag5 69.2(3) 2_766 1_655 ?
O6 Ag4 Ag5 100.5(3) . 1_655 ?
O6 Ag4 Ag5 103.25(11) 2_766 1_655 ?
O1 Ag4 U3 100.89(12) 2_766 . ?
O6 Ag4 U3 83.03(11) . . ?
O6 Ag4 U3 135.48(9) 2_766 . ?
Ag8 Ag4 U3 120.24(10) 2_776 . ?
Ag5 Ag4 U3 121.05(6) 1_655 . ?
O4 Ag3 O9 168.79(17) . . ?
O4 Ag3 O18B 76.4(5) . 1_545 ?
O9 Ag3 O18B 114.1(5) . 1_545 ?
O4 Ag3 O17B 121.3(3) . 1_545 ?
O9 Ag3 O17B 68.6(3) . 1_545 ?
O18B Ag3 O17B 45.6(6) 1_545 1_545 ?
O4 Ag3 Ag7 75.1(6) . 1_545 ?
O9 Ag3 Ag7 114.4(6) . 1_545 ?
O18B Ag3 Ag7 49.0(4) 1_545 1_545 ?
O17B Ag3 Ag7 73.1(5) 1_545 1_545 ?
O4 Ag3 Ag10 88.5(6) . 2_666 ?
O9 Ag3 Ag10 101.1(6) . 2_666 ?
O18B Ag3 Ag10 51.6(6) 1_545 2_666 ?
O17B Ag3 Ag10 65.0(6) 1_545 2_666 ?
O4 Ag3 Ag9 64.7(6) . 1_545 ?
O9 Ag3 Ag9 125.0(6) . 1_545 ?
O18B Ag3 Ag9 46.9(4) 1_545 1_545 ?
O17B Ag3 Ag9 78.5(5) 1_545 1_545 ?
O4 Ag3 Ag5 52.7(3) . 2_666 ?
O9 Ag3 Ag5 137.6(4) . 2_666 ?
O18B Ag3 Ag5 43.9(3) 1_545 2_666 ?
O17B Ag3 Ag5 83.1(4) 1_545 2_666 ?
O4 Ag3 Ag8 44.7(2) . 1_545 ?
O9 Ag3 Ag8 146.0(2) . 1_545 ?
O18B Ag3 Ag8 43.9(4) 1_545 1_545 ?
O17B Ag3 Ag8 86.6(4) 1_545 1_545 ?
O16 Ag2 O15 121.33(15) . 2_676 ?
O16 Ag2 O24 151.17(15) . 2_676 ?
O15 Ag2 O24 85.61(15) 2_676 2_676 ?
O16 Ag2 O3 71.10(15) . 1_465 ?
O15 Ag2 O3 152.06(15) 2_676 1_465 ?
O24 Ag2 O3 80.16(16) 2_676 1_465 ?
O16 Ag2 Ag10 85.1(3) . 2_676 ?
O15 Ag2 Ag10 106.7(4) 2_676 2_676 ?
O24 Ag2 Ag10 97.4(5) 2_676 2_676 ?
O3 Ag2 Ag10 98.9(5) 1_465 2_676 ?
O16 Ag2 Ag7 81.89(19) . . ?
O15 Ag2 Ag7 100.6(3) 2_676 . ?
O24 Ag2 Ag7 104.6(3) 2_676 . ?
O3 Ag2 Ag7 106.2(3) 1_465 . ?
O16 Ag2 U1 95.17(10) . 2_676 ?
O15 Ag2 U1 40.22(10) 2_676 2_676 ?
O24 Ag2 U1 113.25(11) 2_676 2_676 ?
O3 Ag2 U1 165.49(11) 1_465 2_676 ?
O1 Ag1 O13 122.81(18) . 2_766 ?
O1 Ag1 O12 95.82(16) . 2_666 ?
O13 Ag1 O12 133.42(19) 2_766 2_666 ?
O1 Ag1 Ag1 67.37(12) . 2_756 ?
O13 Ag1 Ag1 101.01(15) 2_766 2_756 ?
O12 Ag1 Ag1 118.68(11) 2_666 2_756 ?
O1 Ag1 Ag6A 113.82(14) . 2_766 ?
O13 Ag1 Ag6A 40.63(15) 2_766 2_766 ?
O12 Ag1 Ag6A 145.56(12) 2_666 2_766 ?
Ag1 Ag1 Ag6A 62.69(6) 2_756 2_766 ?
O8 P3 O7 112.5(3) . . ?
O8 P3 O9 109.0(3) . . ?
O7 P3 O9 110.5(3) . . ?
O8 P3 C7 106.6(3) . . ?
O7 P3 C7 109.5(3) . . ?
O9 P3 C7 108.5(3) . . ?
O8 P3 Ag10 114.4(7) . . ?
O7 P3 Ag10 51.0(4) . . ?
O9 P3 Ag10 61.9(3) . . ?
C7 P3 Ag10 138.7(7) . . ?
O8 P3 Ag7 126.7(5) . 2_676 ?
O7 P3 Ag7 47.5(2) . 2_676 ?
O9 P3 Ag7 63.0(2) . 2_676 ?
C7 P3 Ag7 126.2(6) . 2_676 ?
O18B P6 O17B 85.7(15) . . ?
O18B P6 O16 116.0(6) . . ?
O17B P6 O16 112.9(4) . . ?
O16 P6 O18A 110.2(4) . . ?
O16 P6 O17A 105.6(7) . . ?
O18A P6 O17A 129.6(12) . . ?
O18B P6 C14 116.4(9) . . ?
O17B P6 C14 113.6(7) . . ?
O16 P6 C14 110.3(3) . . ?
O18A P6 C14 99.7(5) . . ?
O17A P6 C14 99.9(8) . . ?
O15 P5 O14 112.3(3) . . ?
O15 P5 O13 110.4(3) . . ?
O14 P5 O13 109.1(3) . . ?
O15 P5 C13 109.2(3) . . ?
O14 P5 C13 106.5(3) . . ?
O13 P5 C13 109.2(3) . . ?
O4 P2 O5 111.8(3) . . ?
O4 P2 O6 109.2(3) . . ?
O5 P2 O6 110.2(3) . . ?
O4 P2 C2 109.0(3) . . ?
O5 P2 C2 105.4(3) . . ?
O6 P2 C2 111.3(3) . . ?
O3 P1 O2 111.7(2) . . ?
O3 P1 O1 110.9(3) . . ?
O2 P1 O1 110.1(3) . . ?
O3 P1 C1 108.6(3) . . ?
O2 P1 C1 106.6(3) . . ?
O1 P1 C1 108.9(3) . . ?
P4 O11 Ag5 104.7(3) . . ?
P4 O11 U2 141.3(3) . 1_455 ?
P4 O11 Ag9 112.0(4) . 2_676 ?
U2 O11 Ag9 96.7(6) 1_455 2_676 ?
P4 O11 Ag8 98.4(3) . 2_676 ?
U2 O11 Ag8 118.7(3) 1_455 2_676 ?
P3 O7 Ag7 102.9(3) . 2_676 ?
P3 O7 Ag10 97.8(5) . . ?
P3 O7 U1 144.1(3) . . ?
Ag7 O7 U1 108.2(5) 2_676 . ?
Ag10 O7 U1 116.9(5) . . ?
P3 O7 Ag9 108.2(5) . 2_676 ?
U1 O7 Ag9 99.1(6) . 2_676 ?
P4 O10 U3 165.7(3) . 1_455 ?
U3 O24 Ag2 135.7(3) . 2_676 ?
P3 O8 U3 153.1(3) . . ?
P1 O2 U1 147.5(3) . 1_645 ?
P4 O12 U1 137.3(3) . . ?
P4 O12 Ag1 109.6(2) . 2_666 ?
U1 O12 Ag1 113.03(16) . 2_666 ?
P3 O9 Ag3 111.6(2) . . ?
P3 O9 U2 138.0(2) . 1_455 ?
Ag3 O9 U2 110.03(16) . 1_455 ?
P3 O9 Ag10 86.5(4) . . ?
Ag3 O9 Ag10 88.9(7) . . ?
U2 O9 Ag10 99.6(5) 1_455 . ?
P1 O1 Ag6A 117.2(3) . 1_545 ?
P1 O1 Ag1 127.0(3) . . ?
Ag6A O1 Ag1 96.6(2) 1_545 . ?
P1 O1 Ag6C 98.5(6) . 1_545 ?
Ag6A O1 Ag6C 19.3(5) 1_545 1_545 ?
Ag1 O1 Ag6C 113.7(6) . 1_545 ?
P1 O1 Ag4 109.6(3) . 2_766 ?
Ag6A O1 Ag4 101.05(18) 1_545 2_766 ?
Ag1 O1 Ag4 101.65(18) . 2_766 ?
P2 O6 U2 136.7(3) . . ?
P2 O6 Ag4 107.7(2) . . ?
U2 O6 Ag4 107.21(16) . . ?
P2 O6 Ag4 97.3(2) . 2_766 ?
U2 O6 Ag4 109.73(17) . 2_766 ?
Ag4 O6 Ag4 86.19(15) . 2_766 ?
P5 O15 U1 141.9(3) . . ?
P5 O15 Ag2 119.7(2) . 2_676 ?
U1 O15 Ag2 98.19(15) . 2_676 ?
P6 O16 U1 140.6(3) . . ?
P6 O16 Ag2 114.3(2) . . ?
U1 O16 Ag2 105.09(16) . . ?
P1 O3 U2 144.6(3) . . ?
P1 O3 Ag2 102.9(2) . 1_645 ?
U2 O3 Ag2 112.41(17) . 1_645 ?
P2 O5 U3 150.1(4) . . ?
P5 O14 U3 136.8(3) . . ?
P2 O4 Ag3 114.1(3) . . ?
P2 O4 Ag8 146.2(5) . 1_545 ?
Ag3 O4 Ag8 93.2(4) . 1_545 ?
P2 O4 Ag5 159.4(5) . 2_666 ?
Ag3 O4 Ag5 81.0(4) . 2_666 ?
P2 O4 Ag6C 100.7(6) . 1_545 ?
Ag3 O4 Ag6C 102.6(4) . 1_545 ?
P5 O13 Ag6C 130.8(6) . . ?
P5 O13 Ag6A 135.2(3) . . ?
P5 O13 Ag1 127.8(3) . 2_766 ?
Ag6A O13 Ag1 94.4(2) . 2_766 ?
C9 C8 C7 117.2(6) . . ?
C9 C8 P4 118.7(5) . . ?
C7 C8 P4 124.0(5) . . ?
C10 C9 C8 122.2(7) . . ?
C10 C9 H9A 118.9 . . ?
C8 C9 H9A 118.9 . . ?
C12 C7 C8 120.6(6) . . ?
C12 C7 P3 116.9(5) . . ?
C8 C7 P3 122.5(5) . . ?
C13 C14 C15 120.1(6) . . ?
C13 C14 P6 123.4(5) . . ?
C15 C14 P6 116.4(5) . . ?
C14 C13 C18 117.7(6) . . ?
C14 C13 P5 125.9(5) . . ?
C18 C13 P5 116.4(5) . . ?
C6 C1 C2 118.0(6) . . ?
C6 C1 P1 117.0(5) . . ?
C2 C1 P1 125.0(5) . . ?
C6 C1 Ag6C 108.0(5) . 1_545 ?
C2 C1 Ag6C 78.7(5) . 1_545 ?
P1 C1 Ag6C 85.4(5) . 1_545 ?
C3 C2 C1 118.8(6) . . ?
C3 C2 P2 115.5(5) . . ?
C1 C2 P2 125.6(5) . . ?
C16 C15 C14 120.3(7) . . ?
C16 C15 H15A 119.9 . . ?
C14 C15 H15A 119.9 . . ?
C4 C3 C2 121.4(7) . . ?
C4 C3 H3A 119.3 . . ?
C2 C3 H3A 119.3 . . ?
C6 C5 C4 120.0(8) . . ?
C6 C5 H5A 120.0 . . ?
C4 C5 H5A 120.0 . . ?
C17 C18 C13 121.2(7) . . ?
C17 C18 H18A 119.4 . . ?
C13 C18 H18A 119.4 . . ?
C5 C4 C3 119.6(8) . . ?
C5 C4 H4A 120.2 . . ?
C3 C4 H4A 120.2 . . ?
C5 C6 C1 122.3(7) . . ?
C5 C6 H6A 118.9 . . ?
C1 C6 H6A 118.9 . . ?
C7 C12 C11 120.7(8) . . ?
C7 C12 H12A 119.6 . . ?
C11 C12 H12A 119.6 . . ?
C11 C10 C9 120.2(8) . . ?
C11 C10 H10A 119.9 . . ?
C9 C10 H10A 119.9 . . ?
C17 C16 C15 119.7(8) . . ?
C17 C16 H16A 120.1 . . ?
C15 C16 H16A 120.1 . . ?
C18 C17 C16 120.9(8) . . ?
C18 C17 H17A 119.5 . . ?
C16 C17 H17A 119.5 . . ?
C10 C11 C12 119.0(8) . . ?
C10 C11 H11A 120.5 . . ?
C12 C11 H11A 120.5 . . ?
P6 O17B U2 147.6(8) . 1_465 ?
P6 O17B Ag3 108.3(9) . 1_565 ?
U2 O17B Ag3 102.5(4) 1_465 1_565 ?
P6 O17A U2 148.3(12) . 1_465 ?
P6 O18B Ag6A 130.3(17) . . ?
P6 O18B Ag3 112.8(13) . 1_565 ?
Ag6A O18B Ag3 109.0(5) . 1_565 ?
P6 O18A Ag6C 152.3(11) . . ?
O13 Ag6A O1 107.1(2) . 1_565 ?
O13 Ag6A O18B 97.3(6) . . ?
O1 Ag6A O18B 150.8(5) 1_565 . ?
O13 Ag6A Ag1 44.98(15) . 2_766 ?
O1 Ag6A Ag1 66.21(13) 1_565 2_766 ?
O18B Ag6A Ag1 141.5(5) . 2_766 ?
O18A Ag6C O13 89.0(7) . . ?
O13 Ag6C O1 106.9(6) . 1_565 ?
O13 Ag6C O4 172.8(9) . 1_565 ?
O1 Ag6C O4 80.2(4) 1_565 1_565 ?
O13 Ag6C C1 96.7(7) . 1_565 ?
O1 Ag6C C1 65.8(4) 1_565 1_565 ?
O4 Ag6C C1 85.1(5) 1_565 1_565 ?
O11 Ag5 O4 93.3(3) . 2_666 ?
O11 Ag5 Ag3 109.2(3) . 2_666 ?
O4 Ag5 Ag3 46.25(15) 2_666 2_666 ?
O11 Ag5 Ag4 52.1(3) . 1_455 ?
O4 Ag5 Ag4 53.1(3) 2_666 1_455 ?
Ag3 Ag5 Ag4 94.67(16) 2_666 1_455 ?
O11 Ag5 U1 90.73(15) . . ?
O4 Ag5 U1 161.6(7) 2_666 . ?
Ag3 Ag5 U1 147.2(5) 2_666 . ?
Ag4 Ag5 U1 118.0(3) 1_455 . ?
O7 Ag7 Ag3 167.8(11) 2_676 1_565 ?
O7 Ag7 P3 29.66(17) 2_676 2_676 ?
Ag3 Ag7 P3 141.1(5) 1_565 2_676 ?
O7 Ag7 Ag2 60.8(4) 2_676 . ?
Ag3 Ag7 Ag2 114.4(6) 1_565 . ?
P3 Ag7 Ag2 77.2(4) 2_676 . ?
O7 Ag7 U2 93.1(3) 2_676 2_776 ?
Ag3 Ag7 U2 84.1(2) 1_565 2_776 ?
P3 Ag7 U2 67.21(15) 2_676 2_776 ?
Ag2 Ag7 U2 138.9(6) . 2_776 ?
O7 Ag9 O11 79.2(2) 2_676 2_676 ?
O7 Ag9 Ag3 144.9(13) 2_676 1_565 ?
O11 Ag9 Ag3 114.7(2) 2_676 1_565 ?
O7 Ag9 U2 90.4(5) 2_676 2_776 ?
O11 Ag9 U2 41.3(2) 2_676 2_776 ?
Ag3 Ag9 U2 82.8(3) 1_565 2_776 ?
O7 Ag9 U1 40.6(2) 2_676 2_676 ?
O11 Ag9 U1 87.8(3) 2_676 2_676 ?
Ag3 Ag9 U1 156.8(2) 1_565 2_676 ?
U2 Ag9 U1 119.87(17) 2_776 2_676 ?
O4 Ag8 O11 93.8(3) 1_565 2_676 ?
O4 Ag8 Ag4 59.0(2) 1_565 2_776 ?
O11 Ag8 Ag4 56.69(15) 2_676 2_776 ?
O4 Ag8 Ag3 42.1(2) 1_565 1_565 ?
O11 Ag8 Ag3 98.9(4) 2_676 1_565 ?
Ag4 Ag8 Ag3 95.44(14) 2_776 1_565 ?
O4 Ag8 U1 174.3(6) 1_565 2_676 ?
O11 Ag8 U1 88.0(2) 2_676 2_676 ?
Ag4 Ag8 U1 126.1(2) 2_776 2_676 ?
Ag3 Ag8 U1 132.3(4) 1_565 2_676 ?
O7 Ag10 O9 61.9(4) . . ?
O7 Ag10 Ag3 160.4(14) . 2_666 ?
O9 Ag10 Ag3 113.8(5) . 2_666 ?
O7 Ag10 Ag2 68.4(4) . 2_676 ?
O9 Ag10 Ag2 111.0(7) . 2_676 ?
Ag3 Ag10 Ag2 127.6(7) 2_666 2_676 ?
O7 Ag10 P3 31.2(2) . . ?
O9 Ag10 P3 31.66(18) . . ?
Ag3 Ag10 P3 144.7(6) 2_666 . ?
Ag2 Ag10 P3 85.4(5) 2_676 . ?
O10 P4 O12 109.3(3) . . ?
O10 P4 O11 111.1(3) . . ?
O12 P4 O11 109.3(3) . . ?
O10 P4 C8 107.2(3) . . ?
O12 P4 C8 111.6(3) . . ?
O11 P4 C8 108.4(3) . . ?

loop_
_geom_bond_atom_site_label_1
_geom_bond_atom_site_label_2
_geom_bond_distance
_geom_bond_site_symmetry_2
_geom_bond_publ_flag
U1 O19 1.758(4) . ?
U1 O20 1.775(4) . ?
U1 O16 2.334(4) . ?
U1 O15 2.385(4) . ?
U1 O2 2.387(4) 1_465 ?
U1 O12 2.407(4) . ?
U1 O7 2.417(4) . ?
U1 Ag5 3.587(4) . ?
U1 Ag8 3.638(5) 2_676 ?
U1 Ag2 3.6556(6) 2_676 ?
U1 Ag9 3.671(9) 2_676 ?
U2 O21 1.757(5) . ?
U2 O22 1.788(5) . ?
U2 O17A 2.196(14) 1_645 ?
U2 O3 2.374(4) . ?
U2 O6 2.383(4) . ?
U2 O17B 2.383(12) 1_645 ?
U2 O11 2.418(4) 1_655 ?
U2 O9 2.418(4) 1_655 ?
U2 Ag7 3.620(10) 2_776 ?
U2 Ag9 3.638(11) 2_776 ?
U3 O23 1.770(5) . ?
U3 O24 1.800(5) . ?
U3 O14 2.251(5) . ?
U3 O5 2.258(5) . ?
U3 O8 2.260(4) . ?
U3 O10 2.270(4) 1_655 ?
U3 Ag4 3.6713(7) . ?
Ag4 O1 2.424(5) 2_766 ?
Ag4 O6 2.485(4) . ?
Ag4 O6 2.582(5) 2_766 ?
Ag4 Ag8 2.986(8) 2_776 ?
Ag4 Ag5 3.307(14) 1_655 ?
Ag3 O4 2.259(5) . ?
Ag3 O9 2.287(4) . ?
Ag3 O18B 2.49(2) 1_545 ?
Ag3 O17B 2.561(17) 1_545 ?
Ag3 Ag7 2.789(6) 1_545 ?
Ag3 Ag10 2.819(14) 2_666 ?
Ag3 Ag9 2.867(9) 1_545 ?
Ag3 Ag5 3.089(8) 2_666 ?
Ag3 Ag8 3.365(11) 1_545 ?
Ag2 O16 2.417(4) . ?
Ag2 O15 2.451(4) 2_676 ?
Ag2 O24 2.506(5) 2_676 ?
Ag2 O3 2.557(5) 1_465 ?
Ag2 Ag10 2.88(2) 2_676 ?
Ag2 Ag7 3.29(2) . ?
Ag1 O1 2.350(5) . ?
Ag1 O13 2.380(6) 2_766 ?
Ag1 O12 2.519(4) 2_666 ?
Ag1 Ag1 3.2605(18) 2_756 ?
Ag1 Ag6A 3.357(2) 2_766 ?
P3 O8 1.519(5) . ?
P3 O7 1.524(5) . ?
P3 O9 1.532(4) . ?
P3 C7 1.795(7) . ?
P3 Ag10 2.913(13) . ?
P3 Ag7 3.003(9) 2_676 ?
P6 O18B 1.428(14) . ?
P6 O17B 1.456(9) . ?
P6 O16 1.525(4) . ?
P6 O18A 1.598(11) . ?
P6 O17A 1.642(19) . ?
P6 C14 1.800(7) . ?
P5 O15 1.517(4) . ?
P5 O14 1.521(5) . ?
P5 O13 1.540(5) . ?
P5 C13 1.805(7) . ?
P2 O4 1.497(5) . ?
P2 O5 1.526(5) . ?
P2 O6 1.537(4) . ?
P2 C2 1.820(7) . ?
P1 O3 1.527(5) . ?
P1 O2 1.532(4) . ?
P1 O1 1.538(5) . ?
P1 C1 1.813(6) . ?
O11 P4 1.539(4) . ?
O11 Ag5 2.388(6) . ?
O11 Ag9 2.452(11) 2_676 ?
O11 Ag8 2.486(9) 2_676 ?
O7 Ag7 2.270(9) 2_676 ?
O7 Ag10 2.286(14) . ?
O7 Ag9 2.408(14) 2_676 ?
O10 P4 1.518(4) . ?
O12 P4 1.527(4) . ?
O9 Ag10 2.574(15) . ?
O1 Ag6A 2.261(5) 1_545 ?
O1 Ag6C 2.417(16) 1_545 ?
O4 Ag8 2.370(7) 1_545 ?
O4 Ag5 2.489(10) 2_666 ?
O4 Ag6C 2.552(13) 1_545 ?
O13 Ag6C 2.032(13) . ?
O13 Ag6A 2.193(6) . ?
C8 C9 1.390(9) . ?
C8 C7 1.417(8) . ?
C8 P4 1.785(7) . ?
C9 C10 1.388(12) . ?
C9 H9A 0.9300 . ?
C7 C12 1.383(10) . ?
C14 C13 1.405(8) . ?
C14 C15 1.408(10) . ?
C13 C18 1.412(10) . ?
C1 C6 1.398(9) . ?
C1 C2 1.412(8) . ?
C1 Ag6C 2.60(2) 1_545 ?
C2 C3 1.390(10) . ?
C15 C16 1.387(12) . ?
C15 H15A 0.9300 . ?
C3 C4 1.390(12) . ?
C3 H3A 0.9300 . ?
C5 C6 1.363(11) . ?
C5 C4 1.370(13) . ?
C5 H5A 0.9300 . ?
C18 C17 1.374(12) . ?
C18 H18A 0.9300 . ?
C4 H4A 0.9300 . ?
C6 H6A 0.9300 . ?
C12 C11 1.405(12) . ?
C12 H12A 0.9300 . ?
C10 C11 1.377(13) . ?
C10 H10A 0.9300 . ?
C16 C17 1.374(13) . ?
C16 H16A 0.9300 . ?
C17 H17A 0.9300 . ?
C11 H11A 0.9300 . ?
O18B Ag6A 2.29(3) . ?
O18A Ag6C 1.82(2) . ?
